data_7718134
loop_
_publ_author_name
'Sztula, Adam'
'Antal, Peter'
'Nemec, Ivan'
'Kubala, Martin'
'Herchel, Radovan'

_publ_section_title
;
 A novel type of heteroleptic Cu(I) complexes featuring nitrogen-rich
 tetrazine ligands: syntheses, crystal structures, spectral properties,
 cyclic voltammetry, and theoretical calculations.
;
_journal_issue 14
_journal_name_full 'Dalton transactions (Cambridge, England : 2003)'
_journal_page_first 5944
_journal_page_last 5952
_journal_paper_doi 10.1039/d4dt03137g
_journal_volume 54
_journal_year 2025
_chemical_formula_moiety 'C46 H37 Cu N5 O P2, Cl O4, 0.5[CHCl3]'
_chemical_formula_sum 'C46.5 H37.5 Cl2.5 Cu N5 O5 P2'
_chemical_formula_weight 960.42
_space_group_crystal_system monoclinic
_space_group_IT_number 14
_space_group_name_Hall '-P 2yn'
_space_group_name_H-M_alt 'P 1 21/n 1'
_atom_sites_solution_hydrogens geom
_atom_sites_solution_primary dual
_audit_creation_date 2024-10-22
_audit_creation_method
;
Olex2 1.3
(compiled 2020.11.12 svn.r5f609507 for OlexSys, GUI svn.r6408)
;
_audit_update_record
;
2024-10-22 deposited with the CCDC.	2025-02-18 downloaded from the CCDC.
;
_cell_angle_alpha 90
_cell_angle_beta 99.3090(10)
_cell_angle_gamma 90
_cell_formula_units_Z 4
_cell_length_a 11.69420(10)
_cell_length_b 15.04390(10)
_cell_length_c 25.7657(2)
_cell_measurement_reflns_used 14816
_cell_measurement_temperature 297.8(3)
_cell_measurement_theta_max 69.5420
_cell_measurement_theta_min 3.4090
_cell_volume 4473.17(6)
_computing_cell_refinement 'CrysAlisPro 1.171.42.57a (Rigaku OD, 2022)'
_computing_data_collection 'CrysAlisPro 1.171.42.57a (Rigaku OD, 2022)'
_computing_data_reduction 'CrysAlisPro 1.171.42.57a (Rigaku OD, 2022)'
_computing_molecular_graphics 'Olex2 1.3 (Dolomanov et al., 2009)'
_computing_publication_material 'Olex2 1.3 (Dolomanov et al., 2009)'
_computing_structure_refinement 'SHELXL 2014/7 (Sheldrick, 2015)'
_computing_structure_solution 'SHELXT 2014/4 (Sheldrick, 2014)'
_diffrn_ambient_temperature 298.15
_diffrn_detector_area_resol_mean 10.0000
_diffrn_detector_type HyPix3000
_diffrn_measured_fraction_theta_full 0.999
_diffrn_measured_fraction_theta_max 0.993
_diffrn_measurement_details
;
List of Runs (angles in degrees, time in seconds):

  # Type    Start    End  Width  t~exp~   \w     \q     \k     \f   Frames
#--------------------------------------------------------------------------
  1  \w    -71.00 -29.00   0.50    0.60    --  -42.75  90.00-170.00   84
  2  \w    -20.00  18.00   0.50    0.60    --  -42.75  90.00-170.00   76
  3  \w     14.00  69.00   0.50    0.60    --   44.32 -90.00  74.00  110
  4  \w    -20.00   6.00   0.50    0.60    --   44.32 -90.00  74.00   52
  5  \w    -84.00 -47.00   0.50    4.00    --  -95.95  90.00-170.00   74
  6  \w    122.00 147.00   0.50    4.00    --   97.51  90.00-170.00   50
  7  \w   -109.00 -66.00   0.50    0.60    --  -42.75-138.00-150.00   86
  8  \w    -22.00  24.00   0.50    0.60    --  -42.75  21.00-180.00   92
  9  \w    -99.00 -73.00   0.50    0.60    --  -42.75 138.00  30.00   52
 10  \w    -26.00  -1.00   0.50    0.60    --  -42.75  21.00   0.00   50
 11  \w    -22.00   9.00   0.50    0.60    --  -42.75  21.00 150.00   62
 12  \w    -51.00 -25.00   0.50    0.60    --  -42.75 138.00  30.00   52
 13  \w    -33.00   4.00   0.50    0.60    --  -42.75  32.00 -60.00   74
 14  \w    -19.00  37.00   0.50    0.60    --   44.32 -32.00 120.00  112
 15  \w    -18.00  28.00   0.50    0.60    --   44.32 -32.00   0.00   92
 16  \w     50.00  92.00   0.50    0.60    --   44.32  43.00-150.00   84
 17  \w    -28.00  15.00   0.50    0.60    --   44.32 -11.00-120.00   86
 18  \w     73.00  99.00   0.50    0.60    --   44.32 138.00 -60.00   52
 19  \w    -57.00 -29.00   0.50    4.00    --  -95.95  50.00 120.00   56
 20  \w    -56.00 -29.00   0.50    4.00    --  -95.95  50.00 -60.00   54
 21  \w    -82.00 -29.00   0.50    4.00    --  -95.95  68.00  30.00  106
 22  \w    -57.00 -32.00   0.50    4.00    --  -95.95  50.00  30.00   50
 23  \w    -57.00 -29.00   0.50    4.00    --  -95.95  50.00-180.00   56
 24  \w    -57.00 -32.00   0.50    4.00    --  -95.95  50.00-150.00   50
 25  \w    -57.00 -29.00   0.50    4.00    --  -95.95  50.00 150.00   56
 26  \w   -146.00 -79.00   0.50    4.00    --  -95.95-117.00 120.00  134
 27  \w   -162.00-107.00   0.50    4.00    --  -95.95 -90.00  74.00  110
 28  \w     27.00  61.00   0.50    4.00    --   97.51 -96.00 120.00   68
 29  \w     31.00  56.00   0.50    4.00    --   97.51 -50.00 -60.00   50
 30  \w     52.00  84.00   0.50    4.00    --   97.51 -77.00-120.00   64
 31  \w     31.00  56.00   0.50    4.00    --   97.51 -50.00 -90.00   50
 32  \w     33.00  63.00   0.50    4.00    --   97.51 -59.00 -30.00   60
 33  \w     92.00 153.00   0.50    4.00    --   97.51  50.00 120.00  122
 34  \w     39.00  64.00   0.50    4.00    --   97.51 -59.00 -60.00   50
 35  \w     31.00  56.00   0.50    4.00    --   97.51 -50.00-120.00   50
 36  \w     72.00 107.00   0.50    4.00    --   97.51 -96.00 120.00   70
 37  \w     37.00  69.00   0.50    4.00    --   97.51 -59.00 120.00   64
 38  \w     78.00 161.00   0.50    4.00    --   97.51  68.00-180.00  166
 39  \w    104.00 150.00   0.50    4.00    --   97.51  33.00 150.00   92
 40  \w     54.00  79.00   0.50    4.00    --   97.51 -68.00  90.00   50
 41  \w     31.00  88.00   0.50    4.00    --   97.51 -90.00  74.00  114
;
_diffrn_measurement_device 'four-circle diffractometer'
_diffrn_measurement_device_type 'XtaLAB Synergy, Single source at home/near, HyPix3000'
_diffrn_measurement_method '\w scans'
_diffrn_radiation_type CuK\a
_diffrn_radiation_wavelength 1.54184
_diffrn_reflns_av_R_equivalents 0.0229
_diffrn_reflns_av_unetI/netI 0.0231
_diffrn_reflns_Laue_measured_fraction_full 0.999
_diffrn_reflns_Laue_measured_fraction_max 0.993
_diffrn_reflns_limit_h_max 14
_diffrn_reflns_limit_h_min -13
_diffrn_reflns_limit_k_max 18
_diffrn_reflns_limit_k_min -14
_diffrn_reflns_limit_l_max 30
_diffrn_reflns_limit_l_min -31
_diffrn_reflns_number 27755
_diffrn_reflns_point_group_measured_fraction_full 0.999
_diffrn_reflns_point_group_measured_fraction_max 0.993
_diffrn_reflns_theta_full 67.684
_diffrn_reflns_theta_max 69.657
_diffrn_reflns_theta_min 3.414
_exptl_absorpt_coefficient_mu 3.167
_exptl_absorpt_correction_T_max 1.000
_exptl_absorpt_correction_T_min 0.426
_exptl_absorpt_correction_type gaussian
_exptl_absorpt_process_details
;
CrysAlisPro 1.171.42.57a (Rigaku Oxford Diffraction, 2022)
Numerical absorption correction based on gaussian integration over
a multifaceted crystal model
Empirical absorption correction using spherical harmonics,
implemented in SCALE3 ABSPACK scaling algorithm.
;
_exptl_crystal_colour violet
_exptl_crystal_colour_primary violet
_exptl_crystal_density_diffrn 1.426
_exptl_crystal_description prism
_exptl_crystal_F_000 1972
_exptl_crystal_size_max 0.29
_exptl_crystal_size_mid 0.27
_exptl_crystal_size_min 0.14
_refine_diff_density_max 0.282
_refine_diff_density_min -0.363
_refine_diff_density_rms 0.043
_refine_ls_extinction_method none
_refine_ls_goodness_of_fit_ref 1.065
_refine_ls_hydrogen_treatment constr
_refine_ls_matrix_type full
_refine_ls_number_parameters 583
_refine_ls_number_reflns 8373
_refine_ls_number_restraints 66
_refine_ls_restrained_S_all 1.065
_refine_ls_R_factor_all 0.0454
_refine_ls_R_factor_gt 0.0407
_refine_ls_shift/su_max 0.001
_refine_ls_shift/su_mean 0.000
_refine_ls_structure_factor_coef Fsqd
_refine_ls_weighting_details 'w=1/[\s^2^(Fo^2^)+(0.0612P)^2^+1.5169P] where P=(Fo^2^+2Fc^2^)/3'
_refine_ls_weighting_scheme calc
_refine_ls_wR_factor_gt 0.1147
_refine_ls_wR_factor_ref 0.1178
_reflns_Friedel_coverage 0.000
_reflns_number_gt 7347
_reflns_number_total 8373
_reflns_threshold_expression 'I > 2\s(I)'
_cod_data_source_file d4dt03137g3.cif
_cod_data_source_block 3
_cod_depositor_comments 'Adding full bibliography for 7718132--7718135.cif.'
_cod_original_formula_sum 'C46.50 H37.50 Cl2.50 Cu N5 O5 P2'
_cod_database_code 7718134
_shelx_shelxl_version_number 2014/7
_shelx_space_group_comment
;
The symmetry employed for this shelxl refinement is uniquely defined
by the following loop, which should always be used as a source of
symmetry information in preference to the above space-group names.
They are only intended as comments.
;
_shelx_estimated_absorpt_t_max 0.665
_shelx_estimated_absorpt_t_min 0.460
_olex2_refinement_description
;
1. Fixed Uiso
 At 1.2 times of:
  All C(H) groups
 At 1.5 times of:
  All C(H,H,H) groups
2. Restrained distances
 Cl1-O6 \\sim Cl1-O4 \\sim Cl1-O3 \\sim Cl1-O5
 with sigma of 0.02
 Cl1A-O6A \\sim Cl1A-O4A \\sim Cl1A-O3A \\sim Cl1A-O5A
 with sigma of 0.02
3. Uiso/Uaniso restraints and constraints
O5 \\sim O5A \\sim O3 \\sim O3A \\sim O4 \\sim O4A \\sim O6 \\sim O6A: within
2A with sigma of 0.04 and sigma for terminal atoms of 0.08 within 2A
Uanis(Cl1) = Uanis(Cl1A)
4. Others
 Sof(O3A)=Sof(O5A)=Sof(O6A)=Sof(O4A)=Sof(Cl1A)=1-FVAR(1)
 Sof(Cl1)=Sof(O5)=Sof(O6)=Sof(O4)=Sof(O3)=FVAR(1)
5.a Aromatic/amide H refined with riding coordinates:
 C8(H8), C6(H6), C14(H14), C28(H28), C16(H16), C25(H25), C15(H15), C12(H12),
 C43(H43), C33(H33), C27(H27), C32(H32), C26(H26), C30(H30), C5(H5), C39(H39),
 C4(H4), C9(H9), C46(H46), C10(H10), C31(H31), C2(H2), C11(H11), C35(H35),
 C3(H3), C36(H36), C37(H37), C40(H40), C44(H44), C38(H38), C45(H45)
5.b Idealised Me refined as rotating group:
 C20(H20A,H20B,H20C), C21(H21A,H21B,H21C)
;
_smtbx_masks_special_details
;
A solvent mask was calculated and 122 electrons were 
found in a volume of 468\%A^3^ in 1 void per unit cell. 
This is consistent with the presence of 
0.5[CHCl3] per formula unit 
which account for 116 electrons 
per unit cell.
;
_olex2_submission_special_instructions 'No special instructions were received'
_oxdiff_exptl_absorpt_empirical_details
;
Empirical correction (ABSPACK) includes:
- Absorption correction using spherical harmonics
- Frame scaling
;

loop_
_space_group_symop_operation_xyz
'x, y, z'
'-x+1/2, y+1/2, -z+1/2'
'-x, -y, -z'
'x-1/2, -y-1/2, z-1/2'

loop_
_atom_site_label
_atom_site_type_symbol
_atom_site_fract_x
_atom_site_fract_y
_atom_site_fract_z
_atom_site_U_iso_or_equiv
_atom_site_adp_type
_atom_site_occupancy
_atom_site_site_symmetry_order
_atom_site_calc_flag
_atom_site_refinement_flags_posn
_atom_site_refinement_flags_adp
_atom_site_refinement_flags_occupancy
_atom_site_disorder_assembly
_atom_site_disorder_group
Cu1 Cu 0.59874(3) 0.47150(2) 0.35251(2) 0.04890(11) Uani 1 1 d . . . . .
P2 P 0.44190(4) 0.52923(3) 0.30361(2) 0.04252(13) Uani 1 1 d . . . . .
P1 P 0.64910(5) 0.32765(4) 0.33567(2) 0.04604(13) Uani 1 1 d . . . . .
Cl1 Cl 0.6957(6) 0.7324(4) 0.4973(2) 0.0764(7) Uani 0.656(10) 1 d D . P A 1
O1 O 0.54920(12) 0.40844(10) 0.23889(5) 0.0480(3) Uani 1 1 d . . . . .
N1 N 0.75859(17) 0.53689(13) 0.36385(8) 0.0557(5) Uani 1 1 d . . . . .
N49 N 0.63781(17) 0.47138(14) 0.43316(7) 0.0570(5) Uani 1 1 d . . . . .
C23 C 0.64964(18) 0.36573(15) 0.23114(8) 0.0473(5) Uani 1 1 d . . . . .
C1 C 0.31463(18) 0.45865(14) 0.30053(8) 0.0465(4) Uani 1 1 d . . . . .
C18 C 0.52054(17) 0.48562(14) 0.21083(8) 0.0449(4) Uani 1 1 d . . . . .
C13 C 0.45921(17) 0.54841(14) 0.23519(8) 0.0438(4) Uani 1 1 d . . . . .
C24 C 0.70650(18) 0.31789(15) 0.27398(8) 0.0488(5) Uani 1 1 d . . . . .
C17 C 0.5511(2) 0.49654(16) 0.16109(8) 0.0513(5) Uani 1 1 d . . . . .
C7 C 0.38346(18) 0.63359(14) 0.32490(8) 0.0478(5) Uani 1 1 d . . . . .
C8 C 0.4521(2) 0.68466(16) 0.36235(9) 0.0562(5) Uani 1 1 d . . . . .
H8 H 0.5283 0.6680 0.3745 0.067 Uiso 1 1 calc R U . . .
C29 C 0.76539(19) 0.28887(15) 0.38671(8) 0.0492(5) Uani 1 1 d . . . . .
C6 C 0.2521(2) 0.42569(16) 0.25479(9) 0.0568(5) Uani 1 1 d . . . . .
H6 H 0.2779 0.4347 0.2229 0.068 Uiso 1 1 calc R U . . .
C14 C 0.4214(2) 0.62431(15) 0.20657(9) 0.0529(5) Uani 1 1 d . . . . .
H14 H 0.3790 0.6673 0.2211 0.064 Uiso 1 1 calc R U . . .
C28 C 0.87472(19) 0.32759(16) 0.39189(9) 0.0536(5) Uani 1 1 d . . . . .
H28 H 0.8912 0.3675 0.3666 0.064 Uiso 1 1 calc R U . . .
C34 C 0.5425(2) 0.23906(17) 0.33214(9) 0.0579(5) Uani 1 1 d . . . . .
C22 C 0.6874(2) 0.37046(16) 0.18273(8) 0.0529(5) Uani 1 1 d . . . . .
N50 N 0.5754(2) 0.4325(2) 0.46534(9) 0.0821(7) Uani 1 1 d . . . . .
C19 C 0.6178(2) 0.42355(17) 0.13811(9) 0.0593(6) Uani 1 1 d . . . . .
C42 C 0.8133(2) 0.53350(15) 0.41375(10) 0.0566(5) Uani 1 1 d . . . . .
C16 C 0.5119(2) 0.57425(17) 0.13442(9) 0.0599(6) Uani 1 1 d . . . . .
H16 H 0.5303 0.5846 0.1011 0.072 Uiso 1 1 calc R U . . .
C25 C 0.8035(2) 0.26825(17) 0.26702(9) 0.0595(6) Uani 1 1 d . . . . .
H25 H 0.8425 0.2343 0.2945 0.071 Uiso 1 1 calc R U . . .
C41 C 0.7487(2) 0.49174(17) 0.45127(9) 0.0572(6) Uani 1 1 d . . . . .
N48 N 0.8027(2) 0.47202(19) 0.50018(9) 0.0806(7) Uani 1 1 d . . . . .
C15 C 0.4471(2) 0.63586(17) 0.15607(10) 0.0615(6) Uani 1 1 d . . . . .
H15 H 0.4199 0.6860 0.1368 0.074 Uiso 1 1 calc R U . . .
C12 C 0.2691(2) 0.65945(17) 0.30719(11) 0.0618(6) Uani 1 1 d . . . . .
H12 H 0.2225 0.6253 0.2821 0.074 Uiso 1 1 calc R U . . .
N47 N 0.7404(3) 0.4318(3) 0.53246(10) 0.1001(9) Uani 1 1 d . . . . .
C43 C 0.9244(2) 0.5637(2) 0.42811(12) 0.0750(8) Uani 1 1 d . . . . .
H43 H 0.9607 0.5597 0.4629 0.090 Uiso 1 1 calc R U . . .
C33 C 0.9588(2) 0.30741(19) 0.43410(10) 0.0637(6) Uani 1 1 d . . . . .
H33 H 1.0316 0.3335 0.4369 0.076 Uiso 1 1 calc R U . . .
C27 C 0.7859(2) 0.3205(2) 0.17782(10) 0.0667(7) Uani 1 1 d . . . . .
H27 H 0.8145 0.3215 0.1462 0.080 Uiso 1 1 calc R U . . .
C32 C 0.9361(3) 0.2494(2) 0.47175(11) 0.0757(8) Uani 1 1 d . . . . .
H32 H 0.9933 0.2358 0.5001 0.091 Uiso 1 1 calc R U . . .
C26 C 0.8413(2) 0.2699(2) 0.21867(11) 0.0706(7) Uani 1 1 d . . . . .
H26 H 0.9054 0.2362 0.2139 0.085 Uiso 1 1 calc R U . . .
C30 C 0.7436(2) 0.23039(19) 0.42526(10) 0.0687(7) Uani 1 1 d . . . . .
H30 H 0.6711 0.2037 0.4227 0.082 Uiso 1 1 calc R U . . .
C5 C 0.1501(2) 0.37880(18) 0.25629(12) 0.0705(7) Uani 1 1 d . . . . .
H5 H 0.1076 0.3569 0.2253 0.085 Uiso 1 1 calc R U . . .
C39 C 0.4517(2) 0.2481(2) 0.35986(13) 0.0773(8) Uani 1 1 d . . . . .
H39 H 0.4425 0.3009 0.3775 0.093 Uiso 1 1 calc R U . . .
C4 C 0.1121(2) 0.36487(19) 0.30295(14) 0.0756(8) Uani 1 1 d . . . . .
H4 H 0.0428 0.3349 0.3037 0.091 Uiso 1 1 calc R U . . .
C9 C 0.4066(3) 0.76112(19) 0.38172(11) 0.0738(7) Uani 1 1 d . . . . .
H9 H 0.4528 0.7959 0.4066 0.089 Uiso 1 1 calc R U . . .
C46 C 0.8146(3) 0.5721(2) 0.32825(12) 0.0776(8) Uani 1 1 d . . . . .
H46 H 0.7775 0.5762 0.2936 0.093 Uiso 1 1 calc R U . . .
C10 C 0.2944(3) 0.7850(2) 0.36426(13) 0.0802(8) Uani 1 1 d . . . . .
H10 H 0.2642 0.8355 0.3779 0.096 Uiso 1 1 calc R U . . .
C31 C 0.8287(3) 0.2112(2) 0.46766(12) 0.0852(9) Uani 1 1 d . . . . .
H31 H 0.8129 0.1721 0.4935 0.102 Uiso 1 1 calc R U . . .
C2 C 0.2766(3) 0.4409(2) 0.34767(11) 0.0763(8) Uani 1 1 d . . . . .
H2 H 0.3200 0.4603 0.3791 0.092 Uiso 1 1 calc R U . . .
C11 C 0.2251(3) 0.7351(2) 0.32651(13) 0.0758(8) Uani 1 1 d . . . . .
H11 H 0.1492 0.7525 0.3143 0.091 Uiso 1 1 calc R U . . .
C35 C 0.5541(3) 0.1604(2) 0.30584(12) 0.0759(7) Uani 1 1 d . . . . .
H35 H 0.6150 0.1533 0.2870 0.091 Uiso 1 1 calc R U . . .
C20 C 0.5300(3) 0.3598(2) 0.10630(11) 0.0873(9) Uani 1 1 d . . . . .
H20A H 0.5708 0.3127 0.0921 0.131 Uiso 1 1 calc R U . . .
H20B H 0.4840 0.3918 0.0781 0.131 Uiso 1 1 calc R U . . .
H20C H 0.4804 0.3352 0.1289 0.131 Uiso 1 1 calc R U . . .
C3 C 0.1757(3) 0.3949(3) 0.34836(14) 0.0915(10) Uani 1 1 d . . . . .
H3 H 0.1505 0.3842 0.3802 0.110 Uiso 1 1 calc R U . . .
C36 C 0.4756(4) 0.0924(2) 0.30740(15) 0.0988(11) Uani 1 1 d . . . . .
H36 H 0.4833 0.0398 0.2893 0.119 Uiso 1 1 calc R U . . .
C37 C 0.3869(3) 0.1020(3) 0.33540(15) 0.0994(11) Uani 1 1 d . . . . .
H37 H 0.3348 0.0556 0.3366 0.119 Uiso 1 1 calc R U . . .
C40 C 0.6294(3) 0.4149(3) 0.51422(12) 0.0978(11) Uani 1 1 d . . . . .
H40 H 0.5858 0.3887 0.5373 0.117 Uiso 1 1 calc R U . . .
C44 C 0.9803(3) 0.5989(2) 0.39169(16) 0.1003(11) Uani 1 1 d . . . . .
H44 H 1.0554 0.6203 0.4010 0.120 Uiso 1 1 calc R U . . .
C38 C 0.3742(3) 0.1791(3) 0.36165(16) 0.0991(11) Uani 1 1 d . . . . .
H38 H 0.3136 0.1853 0.3807 0.119 Uiso 1 1 calc R U . . .
C21 C 0.6978(4) 0.4628(2) 0.10207(14) 0.1012(12) Uani 1 1 d . . . . .
H21A H 0.7544 0.5007 0.1223 0.152 Uiso 1 1 calc R U . . .
H21B H 0.6526 0.4969 0.0746 0.152 Uiso 1 1 calc R U . . .
H21C H 0.7364 0.4155 0.0869 0.152 Uiso 1 1 calc R U . . .
C45 C 0.9263(3) 0.6030(3) 0.34124(17) 0.1129(14) Uani 1 1 d . . . . .
H45 H 0.9645 0.6266 0.3154 0.135 Uiso 1 1 calc R U . . .
O5 O 0.7090(8) 0.7246(7) 0.4440(3) 0.156(3) Uani 0.656(10) 1 d D U P A 1
O6 O 0.5820(4) 0.7556(5) 0.5006(3) 0.126(2) Uani 0.656(10) 1 d D U P A 1
O4 O 0.7694(6) 0.7971(5) 0.5219(4) 0.158(3) Uani 0.656(10) 1 d D U P A 1
O3 O 0.7198(9) 0.6514(4) 0.5234(3) 0.160(3) Uani 0.656(10) 1 d D U P A 1
O3A O 0.7723(18) 0.7126(10) 0.4537(8) 0.168(8) Uani 0.344(10) 1 d D U P A 2
O5A O 0.6290(10) 0.6528(6) 0.4832(7) 0.158(6) Uani 0.344(10) 1 d D U P A 2
O6A O 0.7647(14) 0.7290(17) 0.5383(5) 0.195(9) Uani 0.344(10) 1 d D U P A 2
O4A O 0.6300(16) 0.7986(9) 0.4755(8) 0.193(8) Uani 0.344(10) 1 d D U P A 2
Cl1A Cl 0.6996(11) 0.7270(8) 0.4895(5) 0.0764(7) Uani 0.344(10) 1 d D . P A 2

loop_
_atom_site_aniso_label
_atom_site_aniso_U_11
_atom_site_aniso_U_22
_atom_site_aniso_U_33
_atom_site_aniso_U_23
_atom_site_aniso_U_13
_atom_site_aniso_U_12
Cu1 0.04517(18) 0.0606(2) 0.03905(17) -0.00531(13) 0.00121(13) 0.00360(13)
P2 0.0393(2) 0.0507(3) 0.0372(2) -0.0036(2) 0.00526(19) 0.0007(2)
P1 0.0444(3) 0.0532(3) 0.0398(3) -0.0028(2) 0.0044(2) 0.0026(2)
Cl1 0.0845(6) 0.0758(8) 0.0660(17) -0.0096(9) 0.0032(10) 0.0082(5)
O1 0.0479(8) 0.0561(8) 0.0421(7) 0.0047(6) 0.0137(6) 0.0080(6)
N1 0.0545(11) 0.0566(11) 0.0523(10) 0.0009(8) -0.0024(8) -0.0004(8)
N49 0.0559(11) 0.0734(13) 0.0413(9) -0.0088(9) 0.0071(8) 0.0076(9)
C23 0.0435(10) 0.0546(11) 0.0451(10) -0.0075(9) 0.0106(8) 0.0028(9)
C1 0.0444(10) 0.0497(11) 0.0460(11) 0.0003(9) 0.0092(9) 0.0020(9)
C18 0.0417(10) 0.0525(11) 0.0408(10) 0.0006(9) 0.0074(8) -0.0017(8)
C13 0.0381(9) 0.0502(11) 0.0428(10) -0.0011(8) 0.0059(8) -0.0032(8)
C24 0.0459(11) 0.0560(12) 0.0442(10) -0.0064(9) 0.0068(9) 0.0018(9)
C17 0.0532(12) 0.0620(12) 0.0396(10) 0.0010(9) 0.0101(9) -0.0030(10)
C7 0.0476(11) 0.0521(11) 0.0453(10) -0.0042(9) 0.0120(9) -0.0011(9)
C8 0.0632(14) 0.0583(13) 0.0468(11) -0.0037(10) 0.0082(10) -0.0026(11)
C29 0.0506(11) 0.0528(11) 0.0429(10) -0.0036(9) 0.0035(9) 0.0044(9)
C6 0.0592(13) 0.0586(13) 0.0521(12) -0.0018(10) 0.0075(10) -0.0112(11)
C14 0.0515(12) 0.0535(12) 0.0545(12) 0.0023(10) 0.0106(10) 0.0002(10)
C28 0.0493(12) 0.0626(13) 0.0486(11) -0.0028(10) 0.0070(9) 0.0045(10)
C34 0.0512(12) 0.0676(14) 0.0512(12) 0.0005(11) -0.0025(10) -0.0041(11)
C22 0.0529(12) 0.0655(13) 0.0418(10) -0.0074(10) 0.0127(9) -0.0003(10)
N50 0.0766(15) 0.120(2) 0.0531(12) -0.0042(13) 0.0208(11) 0.0049(15)
C19 0.0705(15) 0.0689(14) 0.0427(11) -0.0021(10) 0.0212(11) 0.0025(12)
C42 0.0572(13) 0.0532(12) 0.0549(13) -0.0047(10) -0.0043(10) 0.0014(10)
C16 0.0680(14) 0.0699(15) 0.0444(11) 0.0085(11) 0.0169(11) -0.0029(12)
C25 0.0522(12) 0.0722(15) 0.0522(12) -0.0101(11) 0.0026(10) 0.0142(11)
C41 0.0596(13) 0.0644(13) 0.0439(11) -0.0141(10) -0.0022(10) 0.0081(11)
N48 0.0792(16) 0.1064(19) 0.0513(12) -0.0067(12) -0.0039(11) 0.0089(14)
C15 0.0671(15) 0.0606(14) 0.0571(13) 0.0157(11) 0.0113(11) 0.0035(11)
C12 0.0511(12) 0.0637(14) 0.0704(15) -0.0110(12) 0.0087(11) 0.0041(11)
N47 0.100(2) 0.146(3) 0.0509(13) -0.0021(16) 0.0042(14) 0.013(2)
C43 0.0635(15) 0.0782(17) 0.0734(17) -0.0038(15) -0.0187(13) -0.0068(14)
C33 0.0514(13) 0.0843(17) 0.0527(13) -0.0054(12) 0.0005(10) 0.0040(12)
C27 0.0613(14) 0.0906(18) 0.0525(13) -0.0155(13) 0.0222(11) 0.0092(13)
C32 0.0672(16) 0.101(2) 0.0521(14) 0.0099(14) -0.0098(12) 0.0093(15)
C26 0.0559(14) 0.0942(19) 0.0626(15) -0.0169(14) 0.0120(12) 0.0207(13)
C30 0.0645(15) 0.0779(17) 0.0604(15) 0.0139(13) -0.0001(12) -0.0082(13)
C5 0.0635(15) 0.0657(15) 0.0801(18) -0.0120(13) 0.0049(13) -0.0193(12)
C39 0.0601(15) 0.0888(19) 0.0847(19) -0.0044(16) 0.0166(14) -0.0085(14)
C4 0.0614(15) 0.0649(16) 0.106(2) -0.0065(15) 0.0288(16) -0.0160(12)
C9 0.098(2) 0.0644(15) 0.0577(14) -0.0190(12) 0.0088(14) -0.0021(15)
C46 0.0742(17) 0.0892(19) 0.0651(16) 0.0262(15) -0.0019(13) -0.0221(15)
C10 0.102(2) 0.0640(16) 0.0800(19) -0.0136(14) 0.0304(17) 0.0158(16)
C31 0.088(2) 0.101(2) 0.0613(16) 0.0291(16) -0.0032(14) -0.0044(18)
C2 0.0750(17) 0.103(2) 0.0553(14) -0.0081(14) 0.0238(13) -0.0237(16)
C11 0.0637(16) 0.0720(17) 0.094(2) -0.0089(15) 0.0212(15) 0.0160(13)
C35 0.0800(18) 0.0747(17) 0.0722(17) -0.0158(14) 0.0096(14) -0.0150(14)
C20 0.108(2) 0.087(2) 0.0577(15) -0.0208(15) -0.0150(15) 0.0142(18)
C3 0.090(2) 0.111(2) 0.085(2) -0.0035(19) 0.0468(18) -0.0310(19)
C36 0.113(3) 0.086(2) 0.094(2) -0.0214(18) 0.004(2) -0.036(2)
C37 0.087(2) 0.110(3) 0.096(2) -0.001(2) 0.0004(19) -0.046(2)
C40 0.090(2) 0.151(3) 0.0546(16) 0.0003(19) 0.0187(16) 0.012(2)
C44 0.079(2) 0.101(2) 0.109(3) 0.020(2) -0.0189(19) -0.0373(19)
C38 0.0702(19) 0.124(3) 0.105(3) -0.002(2) 0.0191(18) -0.031(2)
C21 0.125(3) 0.106(3) 0.090(2) 0.0259(19) 0.072(2) 0.024(2)
C45 0.095(2) 0.125(3) 0.111(3) 0.041(2) -0.008(2) -0.041(2)
O5 0.159(7) 0.236(9) 0.079(3) 0.019(4) 0.034(4) 0.027(6)
O6 0.081(3) 0.150(5) 0.146(4) 0.014(4) 0.015(3) 0.013(3)
O4 0.114(4) 0.151(5) 0.203(8) -0.073(5) 0.013(4) -0.024(4)
O3 0.229(9) 0.115(4) 0.129(5) 0.036(4) 0.006(5) 0.039(5)
O3A 0.212(17) 0.106(7) 0.223(17) -0.033(9) 0.147(15) 0.000(9)
O5A 0.123(8) 0.097(6) 0.253(16) 0.002(8) 0.028(9) -0.036(6)
O6A 0.147(11) 0.29(2) 0.119(9) -0.046(13) -0.074(8) 0.074(15)
O4A 0.173(14) 0.124(9) 0.250(18) 0.005(10) -0.062(12) 0.070(9)
Cl1A 0.0845(6) 0.0758(8) 0.0660(17) -0.0096(9) 0.0032(10) 0.0082(5)

loop_
_atom_type_symbol
_atom_type_description
_atom_type_scat_dispersion_real
_atom_type_scat_dispersion_imag
_atom_type_scat_source
C C 0.0181 0.0091 'International Tables Vol C Tables 4.2.6.8 and 6.1.1.4'
H H 0.0000 0.0000 'International Tables Vol C Tables 4.2.6.8 and 6.1.1.4'
Cl Cl 0.3639 0.7018 'International Tables Vol C Tables 4.2.6.8 and 6.1.1.4'
Cu Cu -1.9646 0.5888 'International Tables Vol C Tables 4.2.6.8 and 6.1.1.4'
N N 0.0311 0.0180 'International Tables Vol C Tables 4.2.6.8 and 6.1.1.4'
O O 0.0492 0.0322 'International Tables Vol C Tables 4.2.6.8 and 6.1.1.4'
P P 0.2955 0.4335 'International Tables Vol C Tables 4.2.6.8 and 6.1.1.4'

loop_
_exptl_crystal_face_index_h
_exptl_crystal_face_index_k
_exptl_crystal_face_index_l
_exptl_crystal_face_perp_dist
-1 1 -1 0.0837
1 -1 1 0.0780
0 1 -2 0.1307
0 -1 2 0.1455
-1 0 1 0.1361
2 -1 0 0.0854
-2 1 0 0.0974
-1 0 -1 0.0853
1 0 1 0.0503
2 1 2 0.0601
-2 -1 -2 0.0847
1 1 2 0.0715
-1 -1 -2 0.0984
-1 -1 0 0.1089
1 1 0 0.0833
0 0 -1 0.1282
0 0 1 0.1294
1 2 1 0.0918
-1 -2 -1 0.1258
1 1 -2 0.1234
-1 -1 2 0.1312
0 -1 -1 0.1369
0 1 1 0.1122
0 2 -1 0.1102
-2 2 -1 0.0818

loop_
_geom_angle_atom_site_label_1
_geom_angle_atom_site_label_2
_geom_angle_atom_site_label_3
_geom_angle
_geom_angle_site_symmetry_1
_geom_angle_site_symmetry_3
_geom_angle_publ_flag
P2 Cu1 P1 118.19(2) . . ?
N1 Cu1 P2 122.11(6) . . ?
N1 Cu1 P1 102.62(6) . . ?
N49 Cu1 P2 126.93(6) . . ?
N49 Cu1 P1 99.67(6) . . ?
N49 Cu1 N1 79.14(8) . . ?
C1 P2 Cu1 112.97(7) . . ?
C1 P2 C13 105.49(9) . . ?
C1 P2 C7 99.86(9) . . ?
C13 P2 Cu1 113.41(7) . . ?
C13 P2 C7 104.96(10) . . ?
C7 P2 Cu1 118.56(7) . . ?
C24 P1 Cu1 112.36(8) . . ?
C29 P1 Cu1 110.34(7) . . ?
C29 P1 C24 105.36(10) . . ?
C34 P1 Cu1 120.30(9) . . ?
C34 P1 C24 104.06(11) . . ?
C34 P1 C29 103.08(11) . . ?
O6 Cl1 O5 109.7(6) . . ?
O6 Cl1 O3 108.0(6) . . ?
O4 Cl1 O5 110.3(7) . . ?
O4 Cl1 O6 109.0(6) . . ?
O4 Cl1 O3 109.2(6) . . ?
O3 Cl1 O5 110.6(6) . . ?
C18 O1 C23 117.11(15) . . ?
C42 N1 Cu1 113.16(16) . . ?
C46 N1 Cu1 128.62(18) . . ?
C46 N1 C42 117.9(2) . . ?
N50 N49 Cu1 125.30(17) . . ?
N50 N49 C41 118.9(2) . . ?
C41 N49 Cu1 113.35(16) . . ?
O1 C23 C24 115.70(17) . . ?
O1 C23 C22 120.45(19) . . ?
C22 C23 C24 123.8(2) . . ?
C6 C1 P2 124.46(17) . . ?
C6 C1 C2 118.7(2) . . ?
C2 C1 P2 116.77(18) . . ?
O1 C18 C13 115.65(17) . . ?
O1 C18 C17 120.26(19) . . ?
C17 C18 C13 124.1(2) . . ?
C18 C13 P2 118.16(15) . . ?
C14 C13 P2 124.38(16) . . ?
C14 C13 C18 117.34(19) . . ?
C23 C24 P1 116.87(15) . . ?
C23 C24 C25 118.0(2) . . ?
C25 C24 P1 125.15(18) . . ?
C18 C17 C19 119.8(2) . . ?
C18 C17 C16 116.0(2) . . ?
C16 C17 C19 124.1(2) . . ?
C8 C7 P2 118.84(17) . . ?
C8 C7 C12 119.3(2) . . ?
C12 C7 P2 121.67(17) . . ?
C7 C8 H8 120.1 . . ?
C7 C8 C9 119.7(2) . . ?
C9 C8 H8 120.1 . . ?
C28 C29 P1 120.03(17) . . ?
C30 C29 P1 121.22(18) . . ?
C30 C29 C28 118.1(2) . . ?
C1 C6 H6 120.1 . . ?
C1 C6 C5 119.9(2) . . ?
C5 C6 H6 120.1 . . ?
C13 C14 H14 120.0 . . ?
C13 C14 C15 120.0(2) . . ?
C15 C14 H14 120.0 . . ?
C29 C28 H28 119.6 . . ?
C33 C28 C29 120.7(2) . . ?
C33 C28 H28 119.6 . . ?
C39 C34 P1 118.8(2) . . ?
C39 C34 C35 118.9(3) . . ?
C35 C34 P1 122.1(2) . . ?
C23 C22 C19 119.7(2) . . ?
C23 C22 C27 116.1(2) . . ?
C27 C22 C19 124.1(2) . . ?
N49 N50 C40 116.8(3) . . ?
C17 C19 C22 109.26(18) . . ?
C17 C19 C20 108.5(2) . . ?
C17 C19 C21 111.0(2) . . ?
C22 C19 C20 107.7(2) . . ?
C22 C19 C21 110.7(2) . . ?
C21 C19 C20 109.7(3) . . ?
N1 C42 C41 115.6(2) . . ?
N1 C42 C43 122.1(3) . . ?
C43 C42 C41 122.2(2) . . ?
C17 C16 H16 119.2 . . ?
C15 C16 C17 121.6(2) . . ?
C15 C16 H16 119.2 . . ?
C24 C25 H25 120.3 . . ?
C26 C25 C24 119.3(2) . . ?
C26 C25 H25 120.3 . . ?
N49 C41 C42 116.3(2) . . ?
N49 C41 N48 123.8(3) . . ?
N48 C41 C42 119.9(2) . . ?
N47 N48 C41 117.5(3) . . ?
C14 C15 H15 119.6 . . ?
C16 C15 C14 120.8(2) . . ?
C16 C15 H15 119.6 . . ?
C7 C12 H12 119.8 . . ?
C11 C12 C7 120.5(2) . . ?
C11 C12 H12 119.8 . . ?
C40 N47 N48 117.8(3) . . ?
C42 C43 H43 120.3 . . ?
C44 C43 C42 119.5(3) . . ?
C44 C43 H43 120.3 . . ?
C28 C33 H33 119.8 . . ?
C32 C33 C28 120.4(3) . . ?
C32 C33 H33 119.8 . . ?
C22 C27 H27 119.3 . . ?
C26 C27 C22 121.5(2) . . ?
C26 C27 H27 119.3 . . ?
C33 C32 H32 120.1 . . ?
C33 C32 C31 119.7(2) . . ?
C31 C32 H32 120.1 . . ?
C25 C26 H26 119.4 . . ?
C27 C26 C25 121.2(2) . . ?
C27 C26 H26 119.4 . . ?
C29 C30 H30 119.8 . . ?
C29 C30 C31 120.5(3) . . ?
C31 C30 H30 119.8 . . ?
C6 C5 H5 119.8 . . ?
C4 C5 C6 120.3(3) . . ?
C4 C5 H5 119.8 . . ?
C34 C39 H39 119.8 . . ?
C34 C39 C38 120.5(3) . . ?
C38 C39 H39 119.8 . . ?
C5 C4 H4 120.1 . . ?
C3 C4 C5 119.8(3) . . ?
C3 C4 H4 120.1 . . ?
C8 C9 H9 119.9 . . ?
C10 C9 C8 120.1(3) . . ?
C10 C9 H9 119.9 . . ?
N1 C46 H46 119.2 . . ?
N1 C46 C45 121.6(3) . . ?
C45 C46 H46 119.2 . . ?
C9 C10 H10 119.6 . . ?
C9 C10 C11 120.8(3) . . ?
C11 C10 H10 119.6 . . ?
C32 C31 C30 120.4(3) . . ?
C32 C31 H31 119.8 . . ?
C30 C31 H31 119.8 . . ?
C1 C2 H2 119.7 . . ?
C3 C2 C1 120.5(3) . . ?
C3 C2 H2 119.7 . . ?
C12 C11 C10 119.5(3) . . ?
C12 C11 H11 120.3 . . ?
C10 C11 H11 120.3 . . ?
C34 C35 H35 119.9 . . ?
C36 C35 C34 120.2(3) . . ?
C36 C35 H35 119.9 . . ?
C19 C20 H20A 109.5 . . ?
C19 C20 H20B 109.5 . . ?
C19 C20 H20C 109.5 . . ?
H20A C20 H20B 109.5 . . ?
H20A C20 H20C 109.5 . . ?
H20B C20 H20C 109.5 . . ?
C4 C3 C2 120.6(3) . . ?
C4 C3 H3 119.7 . . ?
C2 C3 H3 119.7 . . ?
C35 C36 H36 119.9 . . ?
C37 C36 C35 120.2(3) . . ?
C37 C36 H36 119.9 . . ?
C36 C37 H37 119.8 . . ?
C38 C37 C36 120.4(3) . . ?
C38 C37 H37 119.8 . . ?
N50 C40 H40 117.4 . . ?
N47 C40 N50 125.3(3) . . ?
N47 C40 H40 117.4 . . ?
C43 C44 H44 120.4 . . ?
C43 C44 C45 119.2(3) . . ?
C45 C44 H44 120.4 . . ?
C39 C38 H38 120.1 . . ?
C37 C38 C39 119.8(3) . . ?
C37 C38 H38 120.1 . . ?
C19 C21 H21A 109.5 . . ?
C19 C21 H21B 109.5 . . ?
C19 C21 H21C 109.5 . . ?
H21A C21 H21B 109.5 . . ?
H21A C21 H21C 109.5 . . ?
H21B C21 H21C 109.5 . . ?
C46 C45 H45 120.1 . . ?
C44 C45 C46 119.7(4) . . ?
C44 C45 H45 120.1 . . ?
O3A Cl1A O5A 102.5(11) . . ?
O6A Cl1A O3A 108.1(16) . . ?
O6A Cl1A O5A 111.2(15) . . ?
O6A Cl1A O4A 116.6(14) . . ?
O4A Cl1A O3A 110.9(14) . . ?
O4A Cl1A O5A 106.7(12) . . ?

loop_
_geom_bond_atom_site_label_1
_geom_bond_atom_site_label_2
_geom_bond_distance
_geom_bond_site_symmetry_2
_geom_bond_publ_flag
Cu1 P2 2.2267(6) . ?
Cu1 P1 2.3024(6) . ?
Cu1 N1 2.091(2) . ?
Cu1 N49 2.0541(19) . ?
P2 C1 1.819(2) . ?
P2 C13 1.830(2) . ?
P2 C7 1.831(2) . ?
P1 C24 1.829(2) . ?
P1 C29 1.828(2) . ?
P1 C34 1.817(2) . ?
Cl1 O5 1.411(7) . ?
Cl1 O6 1.391(7) . ?
Cl1 O4 1.385(7) . ?
Cl1 O3 1.398(7) . ?
O1 C23 1.381(2) . ?
O1 C18 1.380(3) . ?
N1 C42 1.341(3) . ?
N1 C46 1.321(3) . ?
N49 N50 1.326(3) . ?
N49 C41 1.340(3) . ?
C23 C24 1.393(3) . ?
C23 C22 1.391(3) . ?
C1 C6 1.375(3) . ?
C1 C2 1.385(3) . ?
C18 C13 1.395(3) . ?
C18 C17 1.394(3) . ?
C13 C14 1.392(3) . ?
C24 C25 1.394(3) . ?
C17 C19 1.522(3) . ?
C17 C16 1.395(3) . ?
C7 C8 1.384(3) . ?
C7 C12 1.396(3) . ?
C8 H8 0.9300 . ?
C8 C9 1.393(4) . ?
C29 C28 1.392(3) . ?
C29 C30 1.381(3) . ?
C6 H6 0.9300 . ?
C6 C5 1.392(3) . ?
C14 H14 0.9300 . ?
C14 C15 1.393(3) . ?
C28 H28 0.9300 . ?
C28 C33 1.377(3) . ?
C34 C39 1.379(4) . ?
C34 C35 1.381(4) . ?
C22 C19 1.523(3) . ?
C22 C27 1.398(3) . ?
N50 C40 1.341(4) . ?
C19 C20 1.541(4) . ?
C19 C21 1.539(4) . ?
C42 C41 1.462(4) . ?
C42 C43 1.370(4) . ?
C16 H16 0.9300 . ?
C16 C15 1.372(4) . ?
C25 H25 0.9300 . ?
C25 C26 1.388(4) . ?
C41 N48 1.348(3) . ?
N48 N47 1.336(4) . ?
C15 H15 0.9300 . ?
C12 H12 0.9300 . ?
C12 C11 1.375(4) . ?
N47 C40 1.332(5) . ?
C43 H43 0.9300 . ?
C43 C44 1.336(5) . ?
C33 H33 0.9300 . ?
C33 C32 1.363(4) . ?
C27 H27 0.9300 . ?
C27 C26 1.374(4) . ?
C32 H32 0.9300 . ?
C32 C31 1.370(4) . ?
C26 H26 0.9300 . ?
C30 H30 0.9300 . ?
C30 C31 1.384(4) . ?
C5 H5 0.9300 . ?
C5 C4 1.364(4) . ?
C39 H39 0.9300 . ?
C39 C38 1.383(5) . ?
C4 H4 0.9300 . ?
C4 C3 1.358(5) . ?
C9 H9 0.9300 . ?
C9 C10 1.364(5) . ?
C46 H46 0.9300 . ?
C46 C45 1.376(5) . ?
C10 H10 0.9300 . ?
C10 C11 1.383(5) . ?
C31 H31 0.9300 . ?
C2 H2 0.9300 . ?
C2 C3 1.371(4) . ?
C11 H11 0.9300 . ?
C35 H35 0.9300 . ?
C35 C36 1.380(4) . ?
C20 H20A 0.9600 . ?
C20 H20B 0.9600 . ?
C20 H20C 0.9600 . ?
C3 H3 0.9300 . ?
C36 H36 0.9300 . ?
C36 C37 1.364(5) . ?
C37 H37 0.9300 . ?
C37 C38 1.363(6) . ?
C40 H40 0.9300 . ?
C44 H44 0.9300 . ?
C44 C45 1.351(5) . ?
C38 H38 0.9300 . ?
C21 H21A 0.9600 . ?
C21 H21B 0.9600 . ?
C21 H21C 0.9600 . ?
C45 H45 0.9300 . ?
O3A Cl1A 1.369(12) . ?
O5A Cl1A 1.382(12) . ?
O6A Cl1A 1.361(11) . ?
O4A Cl1A 1.363(12) . ?

loop_
_geom_torsion_atom_site_label_1
_geom_torsion_atom_site_label_2
_geom_torsion_atom_site_label_3
_geom_torsion_atom_site_label_4
_geom_torsion
_geom_torsion_site_symmetry_1
_geom_torsion_site_symmetry_2
_geom_torsion_site_symmetry_3
_geom_torsion_site_symmetry_4
_geom_torsion_publ_flag
Cu1 P2 C1 C6 -121.68(19) . . . . ?
Cu1 P2 C1 C2 61.2(2) . . . . ?
Cu1 P2 C13 C18 38.49(18) . . . . ?
Cu1 P2 C13 C14 -137.39(17) . . . . ?
Cu1 P2 C7 C8 15.8(2) . . . . ?
Cu1 P2 C7 C12 -159.48(17) . . . . ?
Cu1 P1 C24 C23 -42.12(19) . . . . ?
Cu1 P1 C24 C25 136.36(19) . . . . ?
Cu1 P1 C29 C28 -66.29(19) . . . . ?
Cu1 P1 C29 C30 104.5(2) . . . . ?
Cu1 P1 C34 C39 -26.9(3) . . . . ?
Cu1 P1 C34 C35 158.0(2) . . . . ?
Cu1 N1 C42 C41 -4.6(3) . . . . ?
Cu1 N1 C42 C43 172.7(2) . . . . ?
Cu1 N1 C46 C45 -171.5(3) . . . . ?
Cu1 N49 N50 C40 159.8(2) . . . . ?
Cu1 N49 C41 C42 16.2(3) . . . . ?
Cu1 N49 C41 N48 -160.5(2) . . . . ?
P2 C1 C6 C5 -174.3(2) . . . . ?
P2 C1 C2 C3 174.2(3) . . . . ?
P2 C13 C14 C15 174.75(18) . . . . ?
P2 C7 C8 C9 -175.6(2) . . . . ?
P2 C7 C12 C11 175.5(2) . . . . ?
P1 C24 C25 C26 -176.9(2) . . . . ?
P1 C29 C28 C33 171.56(19) . . . . ?
P1 C29 C30 C31 -171.0(2) . . . . ?
P1 C34 C39 C38 -174.7(3) . . . . ?
P1 C34 C35 C36 175.2(3) . . . . ?
O1 C23 C24 P1 -6.0(3) . . . . ?
O1 C23 C24 C25 175.4(2) . . . . ?
O1 C23 C22 C19 0.3(3) . . . . ?
O1 C23 C22 C27 -176.1(2) . . . . ?
O1 C18 C13 P2 8.4(2) . . . . ?
O1 C18 C13 C14 -175.44(18) . . . . ?
O1 C18 C17 C19 -0.9(3) . . . . ?
O1 C18 C17 C16 176.1(2) . . . . ?
N1 C42 C41 N49 -7.8(3) . . . . ?
N1 C42 C41 N48 169.1(2) . . . . ?
N1 C42 C43 C44 0.9(5) . . . . ?
N1 C46 C45 C44 -1.1(7) . . . . ?
N49 N50 C40 N47 -1.3(6) . . . . ?
N49 C41 N48 N47 -1.7(4) . . . . ?
C23 O1 C18 C13 -149.84(18) . . . . ?
C23 O1 C18 C17 31.2(3) . . . . ?
C23 C24 C25 C26 1.6(4) . . . . ?
C23 C22 C19 C17 26.7(3) . . . . ?
C23 C22 C19 C20 -90.9(3) . . . . ?
C23 C22 C19 C21 149.2(3) . . . . ?
C23 C22 C27 C26 0.0(4) . . . . ?
C1 P2 C13 C18 -85.65(17) . . . . ?
C1 P2 C13 C14 98.47(19) . . . . ?
C1 P2 C7 C8 138.85(18) . . . . ?
C1 P2 C7 C12 -36.4(2) . . . . ?
C1 C6 C5 C4 -0.4(4) . . . . ?
C1 C2 C3 C4 1.0(6) . . . . ?
C18 O1 C23 C24 150.25(19) . . . . ?
C18 O1 C23 C22 -30.9(3) . . . . ?
C18 C13 C14 C15 -1.2(3) . . . . ?
C18 C17 C19 C22 -26.4(3) . . . . ?
C18 C17 C19 C20 90.7(3) . . . . ?
C18 C17 C19 C21 -148.8(3) . . . . ?
C18 C17 C16 C15 -0.2(4) . . . . ?
C13 P2 C1 C6 2.7(2) . . . . ?
C13 P2 C1 C2 -174.3(2) . . . . ?
C13 P2 C7 C8 -112.06(18) . . . . ?
C13 P2 C7 C12 72.7(2) . . . . ?
C13 C18 C17 C19 -179.8(2) . . . . ?
C13 C18 C17 C16 -2.8(3) . . . . ?
C13 C14 C15 C16 -1.6(4) . . . . ?
C24 P1 C29 C28 55.2(2) . . . . ?
C24 P1 C29 C30 -134.0(2) . . . . ?
C24 P1 C34 C39 -153.8(2) . . . . ?
C24 P1 C34 C35 31.1(2) . . . . ?
C24 C23 C22 C19 179.1(2) . . . . ?
C24 C23 C22 C27 2.6(4) . . . . ?
C24 C25 C26 C27 0.8(4) . . . . ?
C17 C18 C13 P2 -172.68(17) . . . . ?
C17 C18 C13 C14 3.5(3) . . . . ?
C17 C16 C15 C14 2.3(4) . . . . ?
C7 P2 C1 C6 111.4(2) . . . . ?
C7 P2 C1 C2 -65.7(2) . . . . ?
C7 P2 C13 C18 169.40(16) . . . . ?
C7 P2 C13 C14 -6.5(2) . . . . ?
C7 C8 C9 C10 0.7(4) . . . . ?
C7 C12 C11 C10 -0.8(4) . . . . ?
C8 C7 C12 C11 0.3(4) . . . . ?
C8 C9 C10 C11 -1.3(5) . . . . ?
C29 P1 C24 C23 -162.30(17) . . . . ?
C29 P1 C24 C25 16.2(2) . . . . ?
C29 P1 C34 C39 96.4(2) . . . . ?
C29 P1 C34 C35 -78.7(2) . . . . ?
C29 C28 C33 C32 -0.4(4) . . . . ?
C29 C30 C31 C32 -0.5(5) . . . . ?
C6 C1 C2 C3 -3.1(5) . . . . ?
C6 C5 C4 C3 -1.7(5) . . . . ?
C28 C29 C30 C31 -0.1(4) . . . . ?
C28 C33 C32 C31 -0.3(5) . . . . ?
C34 P1 C24 C23 89.59(19) . . . . ?
C34 P1 C24 C25 -91.9(2) . . . . ?
C34 P1 C29 C28 164.02(18) . . . . ?
C34 P1 C29 C30 -25.2(2) . . . . ?
C34 C39 C38 C37 -0.7(6) . . . . ?
C34 C35 C36 C37 -0.7(5) . . . . ?
C22 C23 C24 P1 175.16(18) . . . . ?
C22 C23 C24 C25 -3.4(3) . . . . ?
C22 C27 C26 C25 -1.7(5) . . . . ?
N50 N49 C41 C42 179.3(2) . . . . ?
N50 N49 C41 N48 2.6(4) . . . . ?
C19 C17 C16 C15 176.7(2) . . . . ?
C19 C22 C27 C26 -176.3(3) . . . . ?
C42 N1 C46 C45 1.3(5) . . . . ?
C42 C41 N48 N47 -178.3(3) . . . . ?
C42 C43 C44 C45 -0.7(6) . . . . ?
C16 C17 C19 C22 156.9(2) . . . . ?
C16 C17 C19 C20 -86.0(3) . . . . ?
C16 C17 C19 C21 34.5(4) . . . . ?
C41 N49 N50 C40 -1.0(4) . . . . ?
C41 C42 C43 C44 178.0(3) . . . . ?
C41 N48 N47 C40 -0.6(5) . . . . ?
N48 N47 C40 N50 2.1(6) . . . . ?
C12 C7 C8 C9 -0.2(3) . . . . ?
C43 C42 C41 N49 175.0(2) . . . . ?
C43 C42 C41 N48 -8.1(4) . . . . ?
C43 C44 C45 C46 0.8(7) . . . . ?
C33 C32 C31 C30 0.7(5) . . . . ?
C27 C22 C19 C17 -157.2(2) . . . . ?
C27 C22 C19 C20 85.2(3) . . . . ?
C27 C22 C19 C21 -34.6(4) . . . . ?
C30 C29 C28 C33 0.5(3) . . . . ?
C5 C4 C3 C2 1.4(5) . . . . ?
C39 C34 C35 C36 0.1(5) . . . . ?
C9 C10 C11 C12 1.3(5) . . . . ?
C46 N1 C42 C41 -178.4(2) . . . . ?
C46 N1 C42 C43 -1.2(4) . . . . ?
C2 C1 C6 C5 2.7(4) . . . . ?
C35 C34 C39 C38 0.6(5) . . . . ?
C35 C36 C37 C38 0.6(6) . . . . ?
C36 C37 C38 C39 0.1(6) . . . . ?

loop_
_smtbx_masks_void_nr
_smtbx_masks_void_average_x
_smtbx_masks_void_average_y
_smtbx_masks_void_average_z
_smtbx_masks_void_volume
_smtbx_masks_void_count_electrons
_smtbx_masks_void_content
1 -0.714 0.000 0.500 234.3 61.3 '1 CHCl3'
2 -0.087 0.500 0.000 234.3 61.3 '1 CHCl3'
